data_2311543
loop_
_publ_author_name
'Mishnev, Anatoly'
'Mengots, Alvis'
'Turks, M\=aris'

_publ_section_title
;
 Crystal structure of
 3,6,6-trimethyl-4-oxo-1-(pyridin-2-yl)-4,5,6,7-tetra-hydro-1<i>H</i>-indazol-7-aminium
 chloride and its monohydrate.
;
_journal_coeditor_code EB2002
_journal_issue 'Pt 12'
_journal_name_full 'Acta crystallographica. Section E, Crystallographic communications'
_journal_page_first 1931
_journal_page_last 1936
_journal_paper_doi 10.1107/S205698901701667X
_journal_volume 73
_journal_year 2017
_chemical_formula_iupac 'C15 H19 N4 O +, Cl -'
_chemical_formula_moiety 'C15 H19 N4 O +, Cl -'
_chemical_formula_sum 'C15 H19 Cl N4 O'
_chemical_formula_weight 306.79
_chemical_name_systematic
'3,6,6-Trimethyl-4-oxo-1-(pyridin-2-yl)-4,5,6,7-tetrahydro-1<i>H</i>-indazol-7-aminium chloride'
_space_group_crystal_system monoclinic
_space_group_IT_number 14
_space_group_name_Hall '-P 2ybc'
_space_group_name_H-M_alt 'P 1 21/c 1'
_atom_sites_solution_hydrogens mixed
_audit_creation_method SHELXL-2017/1
_cell_angle_alpha 90
_cell_angle_beta 130.493(2)
_cell_angle_gamma 90
_cell_formula_units_Z 4
_cell_length_a 13.5411(4)
_cell_length_b 7.7421(2)
_cell_length_c 19.2457(5)
_cell_measurement_reflns_used 6801
_cell_measurement_temperature 190(2)
_cell_measurement_theta_max 27.485
_cell_measurement_theta_min 0.998
_cell_volume 1534.40(9)
_computing_cell_refinement
;
SCALEPACK (Otwinowski & Minor, 1997)
;
_computing_data_collection
;
COLLECT (Bruker, 2004)
;
_computing_data_reduction
;
DENZO (Otwinowski & Minor, 1997)
;
_computing_molecular_graphics
;
ORTEP-3 for Windows (Farrugia, 2012)
;
_computing_publication_material
;
publCIF (Westrip, 2010)
;
_computing_structure_refinement
;
SHELXL2017 (Sheldrick, 2015)
;
_computing_structure_solution
;
SIR2004 (Burla <i>et al.</i>,  2005)
;
_diffrn_ambient_temperature 190(2)
_diffrn_measured_fraction_theta_full 0.996
_diffrn_measured_fraction_theta_max 0.994
_diffrn_measurement_device_type 'Nonius KappaCCD'
_diffrn_measurement_method CCD
_diffrn_radiation_type MoK\a
_diffrn_radiation_wavelength 0.71073
_diffrn_reflns_av_R_equivalents 0.0267
_diffrn_reflns_limit_h_max 17
_diffrn_reflns_limit_h_min -17
_diffrn_reflns_limit_k_max 9
_diffrn_reflns_limit_k_min -10
_diffrn_reflns_limit_l_max 24
_diffrn_reflns_limit_l_min -24
_diffrn_reflns_number 5860
_diffrn_reflns_theta_full 25.242
_diffrn_reflns_theta_max 27.460
_diffrn_reflns_theta_min 2.977
_exptl_absorpt_coefficient_mu 0.254
_exptl_absorpt_correction_type none
_exptl_crystal_colour colourless
_exptl_crystal_density_diffrn 1.328
_exptl_crystal_description block
_exptl_crystal_F_000 648
_exptl_crystal_size_max 0.38
_exptl_crystal_size_mid 0.32
_exptl_crystal_size_min 0.15
_refine_diff_density_max 0.290
_refine_diff_density_min -0.249
_refine_ls_extinction_method none
_refine_ls_goodness_of_fit_ref 1.032
_refine_ls_hydrogen_treatment mixed
_refine_ls_matrix_type full
_refine_ls_number_parameters 205
_refine_ls_number_reflns 3486
_refine_ls_number_restraints 0
_refine_ls_restrained_S_all 1.032
_refine_ls_R_factor_all 0.0623
_refine_ls_R_factor_gt 0.0427
_refine_ls_shift/su_max 0.001
_refine_ls_shift/su_mean 0.000
_refine_ls_structure_factor_coef Fsqd
_refine_ls_weighting_details 'w=1/[\s^2^(Fo^2^)+(0.0363P)^2^+0.7495P] where P=(Fo^2^+2Fc^2^)/3'
_refine_ls_weighting_scheme calc
_refine_ls_wR_factor_gt 0.0930
_refine_ls_wR_factor_ref 0.1012
_reflns_number_gt 2715
_reflns_number_total 3486
_reflns_threshold_expression 'I > 2\s(I)'
_cod_data_source_file eb2002sup1.cif
_cod_data_source_block 1
_cod_original_cell_volume 1534.39(8)
_cod_original_sg_symbol_H-M 'P 21/c'
_cod_database_code 2311543
_shelx_space_group_comment
;
The symmetry employed for this shelxl refinement is uniquely defined
by the following loop, which should always be used as a source of
symmetry information in preference to the above space-group names.
They are only intended as comments.
;

loop_
_space_group_symop_operation_xyz
'x, y, z'
'-x, y+1/2, -z+1/2'
'-x, -y, -z'
'x, -y-1/2, z-1/2'

loop_
_atom_site_type_symbol
_atom_site_label
_atom_site_fract_x
_atom_site_fract_y
_atom_site_fract_z
_atom_site_U_iso_or_equiv
_atom_site_adp_type
_atom_site_calc_flag
_atom_site_occupancy
Cl Cl1 0.63264(4) 0.65297(6) 0.33536(3) 0.03342(14) Uani d 1
O O1 0.98736(12) -0.08281(19) 0.66919(8) 0.0361(3) Uani d 1
N N3 0.59725(12) 0.17416(17) 0.53425(8) 0.0187(3) Uani d 1
N N4 0.65309(13) 0.13670(18) 0.62325(9) 0.0219(3) Uani d 1
C C4 0.67526(15) 0.1258(2) 0.51633(10) 0.0193(3) Uani d 1
N N2 0.41873(13) 0.26763(19) 0.38981(9) 0.0230(3) Uani d 1
C C12 0.42625(16) 0.3337(2) 0.51532(11) 0.0232(4) Uani d 1
H H12 0.471148 0.327724 0.577688 0.028 Uiso calc 1
C C11 0.47588(15) 0.2621(2) 0.47773(10) 0.0190(3) Uani d 1
N N1 0.55052(14) 0.0192(2) 0.35950(9) 0.0220(3) Uani d 1
C C13 0.30686(17) 0.4145(2) 0.45593(12) 0.0282(4) Uani d 1
H H13 0.267881 0.460408 0.477604 0.034 Uiso calc 1
C C3 0.78494(15) 0.0540(2) 0.59559(10) 0.0211(3) Uani d 1
C C6 0.78026(16) 0.1295(2) 0.44709(11) 0.0246(4) Uani d 1
C C15 0.30553(16) 0.3529(2) 0.33478(12) 0.0276(4) Uani d 1
H H15 0.265092 0.362741 0.273282 0.033 Uiso calc 1
C C8 0.88681(16) -0.0231(2) 0.59948(11) 0.0244(4) Uani d 1
C C5 0.65109(15) 0.1485(2) 0.42887(10) 0.0207(3) Uani d 1
H H5 0.616867 0.265008 0.405413 0.025 Uiso calc 1
C C2 0.76718(16) 0.0664(2) 0.66070(11) 0.0224(4) Uani d 1
C C10 0.75046(18) 0.1108(3) 0.35558(12) 0.0325(4) Uani d 1
H H10A 0.830139 0.113448 0.366104 0.049 Uiso calc 1
H H10B 0.695686 0.204248 0.315864 0.049 Uiso calc 1
H H10C 0.706960 0.002985 0.327613 0.049 Uiso calc 1
C C14 0.24569(17) 0.4268(2) 0.36430(13) 0.0297(4) Uani d 1
H H14 0.166419 0.483251 0.323640 0.036 Uiso calc 1
C C7 0.85647(16) -0.0288(2) 0.50865(11) 0.0253(4) Uani d 1
H H7A 0.806434 -0.132217 0.476113 0.030 Uiso calc 1
H H7B 0.937384 -0.037310 0.520035 0.030 Uiso calc 1
C C1 0.85803(17) 0.0141(3) 0.75907(11) 0.0312(4) Uani d 1
H H1A 0.809647 -0.005846 0.778844 0.047 Uiso calc 1
H H1B 0.920174 0.104542 0.795200 0.047 Uiso calc 1
H H1C 0.902572 -0.089806 0.766326 0.047 Uiso calc 1
C C9 0.86206(17) 0.2931(2) 0.49510(13) 0.0301(4) Uani d 1
H H9A 0.815252 0.391477 0.456570 0.045 Uiso calc 1
H H9B 0.942494 0.281965 0.507027 0.045 Uiso calc 1
H H9C 0.879617 0.308100 0.551734 0.045 Uiso calc 1
H H1N1 0.487(2) 0.000(3) 0.3670(14) 0.046(6) Uiso d 1
H H2N1 0.503(2) 0.062(3) 0.2980(16) 0.054(7) Uiso d 1
H H3N1 0.584(2) -0.088(3) 0.3627(14) 0.042(6) Uiso d 1

loop_
_atom_site_aniso_label
_atom_site_aniso_U_11
_atom_site_aniso_U_22
_atom_site_aniso_U_33
_atom_site_aniso_U_12
_atom_site_aniso_U_13
_atom_site_aniso_U_23
Cl1 0.0363(3) 0.0353(3) 0.0225(2) 0.0052(2) 0.01632(19) -0.00482(19)
O1 0.0235(7) 0.0442(8) 0.0281(6) 0.0113(6) 0.0113(6) 0.0038(6)
N3 0.0190(7) 0.0211(7) 0.0168(6) 0.0005(6) 0.0119(5) 0.0004(6)
N4 0.0244(7) 0.0234(7) 0.0184(6) -0.0002(6) 0.0141(6) 0.0012(6)
C4 0.0189(8) 0.0186(8) 0.0210(7) -0.0011(6) 0.0132(7) -0.0020(7)
N2 0.0207(7) 0.0263(7) 0.0216(7) 0.0011(6) 0.0136(6) 0.0027(6)
C12 0.0272(9) 0.0200(8) 0.0268(8) 0.0003(7) 0.0195(7) 0.0005(7)
C11 0.0189(8) 0.0157(8) 0.0232(8) -0.0015(6) 0.0140(7) -0.0004(7)
N1 0.0204(7) 0.0266(8) 0.0191(7) 0.0023(6) 0.0129(6) -0.0013(6)
C13 0.0299(9) 0.0235(9) 0.0400(10) 0.0021(8) 0.0267(8) -0.0010(8)
C3 0.0187(8) 0.0209(8) 0.0194(7) -0.0011(7) 0.0105(6) -0.0019(7)
C6 0.0218(8) 0.0297(9) 0.0264(8) 0.0031(7) 0.0176(7) 0.0007(8)
C15 0.0230(8) 0.0299(9) 0.0252(8) 0.0022(8) 0.0136(7) 0.0063(8)
C8 0.0203(8) 0.0213(8) 0.0254(8) -0.0005(7) 0.0122(7) -0.0016(7)
C5 0.0205(8) 0.0220(8) 0.0212(7) 0.0022(7) 0.0143(7) 0.0010(7)
C2 0.0214(8) 0.0212(8) 0.0201(8) -0.0022(7) 0.0114(7) -0.0010(7)
C10 0.0285(9) 0.0455(12) 0.0315(9) 0.0064(9) 0.0230(8) 0.0043(9)
C14 0.0224(9) 0.0245(9) 0.0379(10) 0.0048(7) 0.0176(8) 0.0055(8)
C7 0.0198(8) 0.0281(9) 0.0290(9) 0.0042(7) 0.0163(7) -0.0020(8)
C1 0.0291(9) 0.0364(11) 0.0205(8) 0.0007(8) 0.0127(8) 0.0025(8)
C9 0.0251(9) 0.0299(10) 0.0390(10) 0.0022(8) 0.0224(8) 0.0014(8)

loop_
_atom_type_symbol
_atom_type_description
_atom_type_scat_dispersion_real
_atom_type_scat_dispersion_imag
_atom_type_scat_source
C C 0.0033 0.0016 'International Tables Vol C Tables 4.2.6.8 and 6.1.1.4'
H H 0.0000 0.0000 'International Tables Vol C Tables 4.2.6.8 and 6.1.1.4'
N N 0.0061 0.0033 'International Tables Vol C Tables 4.2.6.8 and 6.1.1.4'
O O 0.0106 0.0060 'International Tables Vol C Tables 4.2.6.8 and 6.1.1.4'
Cl Cl 0.1484 0.1585 'International Tables Vol C Tables 4.2.6.8 and 6.1.1.4'

loop_
_geom_angle_atom_site_label_1
_geom_angle_atom_site_label_2
_geom_angle_atom_site_label_3
_geom_angle
C4 N3 N4 111.53(12)
C4 N3 C11 129.76(13)
N4 N3 C11 118.61(12)
C2 N4 N3 105.47(13)
N3 C4 C3 106.66(13)
N3 C4 C5 127.76(14)
C3 C4 C5 125.56(14)
C11 N2 C15 116.33(14)
C13 C12 C11 116.96(15)
C13 C12 H12 121.5
C11 C12 H12 121.5
N2 C11 C12 125.07(15)
N2 C11 N3 114.67(13)
C12 C11 N3 120.26(14)
C5 N1 H1N1 110.3(13)
C5 N1 H2N1 110.9(14)
H1N1 N1 H2N1 106.3(18)
C5 N1 H3N1 114.2(13)
H1N1 N1 H3N1 107.5(19)
H2N1 N1 H3N1 107.3(19)
C14 C13 C12 119.76(16)
C14 C13 H13 120.1
C12 C13 H13 120.1
C4 C3 C2 105.68(14)
C4 C3 C8 121.68(14)
C2 C3 C8 132.55(15)
C9 C6 C10 108.51(15)
C9 C6 C7 109.37(14)
C10 C6 C7 110.59(14)
C9 C6 C5 108.97(14)
C10 C6 C5 109.35(13)
C7 C6 C5 110.02(14)
N2 C15 C14 123.68(16)
N2 C15 H15 118.2
C14 C15 H15 118.2
O1 C8 C3 123.57(16)
O1 C8 C7 121.97(15)
C3 C8 C7 114.43(14)
C4 C5 N1 109.18(13)
C4 C5 C6 110.02(13)
N1 C5 C6 111.99(13)
C4 C5 H5 108.5
N1 C5 H5 108.5
C6 C5 H5 108.5
N4 C2 C3 110.63(14)
N4 C2 C1 120.64(15)
C3 C2 C1 128.72(16)
C6 C10 H10A 109.5
C6 C10 H10B 109.5
H10A C10 H10B 109.5
C6 C10 H10C 109.5
H10A C10 H10C 109.5
H10B C10 H10C 109.5
C15 C14 C13 118.12(16)
C15 C14 H14 120.9
C13 C14 H14 120.9
C8 C7 C6 114.06(14)
C8 C7 H7A 108.7
C6 C7 H7A 108.7
C8 C7 H7B 108.7
C6 C7 H7B 108.7
H7A C7 H7B 107.6
C2 C1 H1A 109.5
C2 C1 H1B 109.5
H1A C1 H1B 109.5
C2 C1 H1C 109.5
H1A C1 H1C 109.5
H1B C1 H1C 109.5
C6 C9 H9A 109.5
C6 C9 H9B 109.5
H9A C9 H9B 109.5
C6 C9 H9C 109.5
H9A C9 H9C 109.5
H9B C9 H9C 109.5

loop_
_geom_bond_atom_site_label_1
_geom_bond_atom_site_label_2
_geom_bond_distance
O1 C8 1.223(2)
N3 C4 1.360(2)
N3 N4 1.3811(18)
N3 C11 1.424(2)
N4 C2 1.325(2)
C4 C3 1.378(2)
C4 C5 1.502(2)
N2 C11 1.328(2)
N2 C15 1.341(2)
C12 C13 1.383(2)
C12 C11 1.383(2)
C12 H12 0.9300
N1 C5 1.509(2)
N1 H1N1 0.97(2)
N1 H2N1 0.97(2)
N1 H3N1 0.93(2)
C13 C14 1.381(3)
C13 H13 0.9300
C3 C2 1.424(2)
C3 C8 1.459(2)
C6 C9 1.535(3)
C6 C10 1.537(2)
C6 C7 1.544(2)
C6 C5 1.552(2)
C15 C14 1.380(3)
C15 H15 0.9300
C8 C7 1.515(2)
C5 H5 0.9800
C2 C1 1.496(2)
C10 H10A 0.9600
C10 H10B 0.9600
C10 H10C 0.9600
C14 H14 0.9300
C7 H7A 0.9700
C7 H7B 0.9700
C1 H1A 0.9600
C1 H1B 0.9600
C1 H1C 0.9600
C9 H9A 0.9600
C9 H9B 0.9600
C9 H9C 0.9600

loop_
_geom_hbond_atom_site_label_D
_geom_hbond_atom_site_label_H
_geom_hbond_atom_site_label_A
_geom_hbond_site_symmetry_A
_geom_hbond_distance_DH
_geom_hbond_distance_HA
_geom_hbond_distance_DA
_geom_hbond_angle_DHA
_geom_hbond_publ_flag
C12 H12 Cl1 3_666 0.93 2.80 3.4470(17) 127.4 no
C14 H14 O1 4_465 0.93 2.44 3.277(2) 149.9 no
C7 H7A Cl1 1_545 0.97 2.71 3.6401(18) 160.0 no
C1 H1B O1 2_756 0.96 2.60 3.503(2) 156.0 no
N1 H1N1 N4 3_656 0.97(2) 2.29(2) 3.218(2) 161(2) no
N1 H1N1 N2 . 0.97(2) 2.42(2) 2.928(2) 112(2) yes
N1 H2N1 Cl1 2_645 0.97(2) 2.08(2) 3.034(2) 168(2) yes
N1 H3N1 Cl1 1_545 0.93(2) 2.27(2) 3.188(2) 167(2) yes

loop_
_geom_torsion_atom_site_label_1
_geom_torsion_atom_site_label_2
_geom_torsion_atom_site_label_3
_geom_torsion_atom_site_label_4
_geom_torsion
C4 N3 N4 C2 0.69(18)
C11 N3 N4 C2 -176.00(14)
N4 N3 C4 C3 0.27(18)
C11 N3 C4 C3 176.49(15)
N4 N3 C4 C5 -178.26(15)
C11 N3 C4 C5 -2.0(3)
C15 N2 C11 C12 1.4(2)
C15 N2 C11 N3 -178.55(14)
C13 C12 C11 N2 1.1(3)
C13 C12 C11 N3 -178.92(15)
C4 N3 C11 N2 14.7(2)
N4 N3 C11 N2 -169.29(14)
C4 N3 C11 C12 -165.27(16)
N4 N3 C11 C12 10.7(2)
C11 C12 C13 C14 -2.6(3)
N3 C4 C3 C2 -1.05(18)
C5 C4 C3 C2 177.52(15)
N3 C4 C3 C8 175.84(15)
C5 C4 C3 C8 -5.6(3)
C11 N2 C15 C14 -2.5(3)
C4 C3 C8 O1 177.45(17)
C2 C3 C8 O1 -6.6(3)
C4 C3 C8 C7 -4.4(2)
C2 C3 C8 C7 171.59(17)
N3 C4 C5 N1 -74.7(2)
C3 C4 C5 N1 107.05(18)
N3 C4 C5 C6 162.06(16)
C3 C4 C5 C6 -16.2(2)
C9 C6 C5 C4 -74.59(17)
C10 C6 C5 C4 166.95(14)
C7 C6 C5 C4 45.31(18)
C9 C6 C5 N1 163.80(14)
C10 C6 C5 N1 45.35(19)
C7 C6 C5 N1 -76.29(16)
N3 N4 C2 C3 -1.36(18)
N3 N4 C2 C1 177.90(15)
C4 C3 C2 N4 1.55(19)
C8 C3 C2 N4 -174.86(17)
C4 C3 C2 C1 -177.64(17)
C8 C3 C2 C1 6.0(3)
N2 C15 C14 C13 1.0(3)
C12 C13 C14 C15 1.7(3)
O1 C8 C7 C6 -145.62(17)
C3 C8 C7 C6 36.1(2)
C9 C6 C7 C8 62.12(18)
C10 C6 C7 C8 -178.44(14)
C5 C6 C7 C8 -57.54(19)
